data_1572849
loop_
_publ_author_name
'Balayan, Kajal'
'Sharma, Himanshu'
'Vanka, Kumar'
'Gonnade, Rajesh G.'
'Sen, Sakya S.'

_publ_section_title
;
 Uncovering diverse reactivity of NHCs with diazoalkane: C-H activation,
 C[double bond, length as m-dash]C bond formation, and access to
 N-heterocyclic methylenehydrazine.
;
_journal_issue 44
_journal_name_full 'Chemical science'
_journal_page_first 18387
_journal_page_last 18394
_journal_paper_doi 10.1039/d4sc05740f
_journal_volume 15
_journal_year 2024
_chemical_formula_moiety 'C17 H30 N4 O2'
_chemical_formula_sum 'C17 H30 N4 O2'
_chemical_formula_weight 322.45
_space_group_crystal_system orthorhombic
_space_group_IT_number 61
_space_group_name_Hall '-P 2ac 2ab'
_space_group_name_H-M_alt 'P b c a'
_atom_sites_solution_hydrogens geom
_audit_creation_method SHELXL-2018/3
_audit_update_record
;
2024-06-17 deposited with the CCDC.	2024-10-07 downloaded from the CCDC.
;
_cell_angle_alpha 90
_cell_angle_beta 90
_cell_angle_gamma 90
_cell_formula_units_Z 8
_cell_length_a 11.4307(12)
_cell_length_b 11.4548(13)
_cell_length_c 28.925(3)
_cell_measurement_reflns_used 9995
_cell_measurement_temperature 100(2)
_cell_measurement_theta_max 28.89
_cell_measurement_theta_min 2.27
_cell_volume 3787.3(7)
_computing_cell_refinement 'SAINT (Bruker, 2016)'
_computing_data_collection 'APEX3 (Bruker, 2016)'
_computing_data_reduction 'SAINT (Bruker, 2016)'
_computing_molecular_graphics 'Bruker SHELXTL, Mercury 2020.20'
_computing_publication_material 'Bruker SHELXTL'
_computing_structure_refinement 'SHELXL-2018/3 (Sheldrick, 2018)'
_computing_structure_solution 'SHELXT 2014/5 (Sheldrick, 2014)'
_diffrn_ambient_temperature 100(2)
_diffrn_detector 'Photon II CPAD Area Detector'
_diffrn_detector_area_resol_mean 7.39
_diffrn_measured_fraction_theta_full 0.999
_diffrn_measured_fraction_theta_max 0.999
_diffrn_measurement_device '\k-geometry diffractometer'
_diffrn_measurement_device_type 'Bruker D8 VENTURE Kappa Duo PHOTON II CPAD'
_diffrn_measurement_method '\f and \w scans'
_diffrn_radiation_monochromator 'multilayer mirrors'
_diffrn_radiation_type MoK\a
_diffrn_radiation_wavelength 0.71073
_diffrn_reflns_av_R_equivalents 0.1792
_diffrn_reflns_av_unetI/netI 0.0553
_diffrn_reflns_Laue_measured_fraction_full 0.999
_diffrn_reflns_Laue_measured_fraction_max 0.999
_diffrn_reflns_limit_h_max 15
_diffrn_reflns_limit_h_min -15
_diffrn_reflns_limit_k_max 15
_diffrn_reflns_limit_k_min -15
_diffrn_reflns_limit_l_max 38
_diffrn_reflns_limit_l_min -38
_diffrn_reflns_number 109842
_diffrn_reflns_point_group_measured_fraction_full 0.999
_diffrn_reflns_point_group_measured_fraction_max 0.999
_diffrn_reflns_theta_full 25.242
_diffrn_reflns_theta_max 27.999
_diffrn_reflns_theta_min 2.614
_diffrn_source 'micro-focus sealed tube'
_diffrn_source_type 'Incoatech I\mS HB'
_exptl_absorpt_coefficient_mu 0.076
_exptl_absorpt_correction_type multi-scan
_exptl_absorpt_process_details
;
 SADABS 2016/2: Krause, L., Herbst-Irmer, R., Sheldrick G.M. & Stalke D.,
 J. Appl. Cryst. 48 (2015) 3-10
;
_exptl_crystal_colour yellow
_exptl_crystal_density_diffrn 1.131
_exptl_crystal_description plate
_exptl_crystal_F_000 1408
_exptl_crystal_size_max 0.290
_exptl_crystal_size_mid 0.250
_exptl_crystal_size_min 0.110
_exptl_transmission_factor_max 0.1553
_exptl_transmission_factor_min 0.0933
_refine_diff_density_max 0.240
_refine_diff_density_min -0.244
_refine_diff_density_rms 0.057
_refine_ls_extinction_coef 0.0034(5)
_refine_ls_extinction_expression Fc^*^=kFc[1+0.001xFc^2^\l^3^/sin(2\q)]^-1/4^
_refine_ls_extinction_method 'SHELXL-2018/3 (Sheldrick 2018)'
_refine_ls_goodness_of_fit_ref 1.103
_refine_ls_hydrogen_treatment constr
_refine_ls_matrix_type full
_refine_ls_number_parameters 218
_refine_ls_number_reflns 4567
_refine_ls_number_restraints 0
_refine_ls_restrained_S_all 1.103
_refine_ls_R_factor_all 0.1040
_refine_ls_R_factor_gt 0.0608
_refine_ls_shift/su_max 0.000
_refine_ls_shift/su_mean 0.000
_refine_ls_structure_factor_coef Fsqd
_refine_ls_weighting_details 'w=1/[\s^2^(Fo^2^)+(0.0288P)^2^+3.4077P] where P=(Fo^2^+2Fc^2^)/3'
_refine_ls_weighting_scheme calc
_refine_ls_wR_factor_gt 0.1184
_refine_ls_wR_factor_ref 0.1396
_reflns_Friedel_coverage 0.000
_reflns_number_gt 3131
_reflns_number_total 4567
_reflns_threshold_expression 'I > 2\s(I)'
_cod_data_source_file d4sc05740f2.cif
_cod_data_source_block mo_Kb_ItBuester_0m_a
_cod_depositor_comments 'Adding full bibliography for 1572840--1572853.cif.'
_cod_database_code 1572849
_shelx_shelxl_version_number 2018/3
_shelx_space_group_comment
;
The symmetry employed for this shelxl refinement is uniquely defined
by the following loop, which should always be used as a source of
symmetry information in preference to the above space-group names.
They are only intended as comments.
;
_shelx_estimated_absorpt_t_min 0.978
_shelx_estimated_absorpt_t_max 0.992

loop_
_space_group_symop_operation_xyz
'x, y, z'
'-x+1/2, -y, z+1/2'
'-x, y+1/2, -z+1/2'
'x+1/2, -y+1/2, -z'
'-x, -y, -z'
'x-1/2, y, -z-1/2'
'x, -y-1/2, z-1/2'
'-x-1/2, y-1/2, z'

loop_
_atom_site_label
_atom_site_type_symbol
_atom_site_fract_x
_atom_site_fract_y
_atom_site_fract_z
_atom_site_U_iso_or_equiv
_atom_site_adp_type
_atom_site_occupancy
_atom_site_site_symmetry_order
_atom_site_calc_flag
_atom_site_refinement_flags_posn
_atom_site_refinement_flags_adp
_atom_site_refinement_flags_occupancy
_atom_site_disorder_assembly
_atom_site_disorder_group
O1 O 0.57343(13) 0.52543(13) 0.32254(5) 0.0316(4) Uani 1 1 d . . . . .
O2 O 0.70471(12) 0.52842(12) 0.38171(5) 0.0260(3) Uani 1 1 d . . . . .
N1 N 0.20075(14) 0.75317(15) 0.35659(6) 0.0250(4) Uani 1 1 d . . . . .
N2 N 0.20477(14) 0.83668(14) 0.42560(6) 0.0241(4) Uani 1 1 d . . . . .
N3 N 0.37685(15) 0.73697(15) 0.40857(6) 0.0264(4) Uani 1 1 d . . . . .
N4 N 0.43237(15) 0.66616(14) 0.37884(6) 0.0240(4) Uani 1 1 d . . . . .
C1 C 0.26945(17) 0.77016(16) 0.39528(7) 0.0222(4) Uani 1 1 d . . . . .
C2 C 0.09628(19) 0.85773(19) 0.40622(7) 0.0288(5) Uani 1 1 d . . . . .
H2 H 0.034257 0.900429 0.420072 0.035 Uiso 1 1 calc R U . . .
C3 C 0.09405(19) 0.80763(19) 0.36475(8) 0.0309(5) Uani 1 1 d . . . . .
H3 H 0.029689 0.808873 0.343971 0.037 Uiso 1 1 calc R U . . .
C4 C 0.22648(18) 0.68977(18) 0.31184(7) 0.0252(5) Uani 1 1 d . . . . .
C5 C 0.2369(2) 0.55917(18) 0.32180(8) 0.0302(5) Uani 1 1 d . . . . .
H5A H 0.248819 0.516851 0.292732 0.045 Uiso 1 1 calc R U . . .
H5B H 0.165049 0.531550 0.336678 0.045 Uiso 1 1 calc R U . . .
H5C H 0.303617 0.545363 0.342376 0.045 Uiso 1 1 calc R U . . .
C6 C 0.33495(19) 0.74038(19) 0.28869(7) 0.0294(5) Uani 1 1 d . . . . .
H6A H 0.347319 0.701858 0.258834 0.044 Uiso 1 1 calc R U . . .
H6B H 0.403228 0.727486 0.308532 0.044 Uiso 1 1 calc R U . . .
H6C H 0.324064 0.824341 0.283810 0.044 Uiso 1 1 calc R U . . .
C7 C 0.1232(2) 0.7081(2) 0.27896(8) 0.0346(5) Uani 1 1 d . . . . .
H7A H 0.139985 0.670463 0.249262 0.052 Uiso 1 1 calc R U . . .
H7B H 0.110945 0.791872 0.274115 0.052 Uiso 1 1 calc R U . . .
H7C H 0.052524 0.673647 0.292446 0.052 Uiso 1 1 calc R U . . .
C8 C 0.24550(19) 0.88481(17) 0.47100(7) 0.0261(4) Uani 1 1 d . . . . .
C9 C 0.1477(2) 0.95908(19) 0.49129(8) 0.0316(5) Uani 1 1 d . . . . .
H9A H 0.172172 0.989708 0.521410 0.047 Uiso 1 1 calc R U . . .
H9B H 0.077364 0.911158 0.495148 0.047 Uiso 1 1 calc R U . . .
H9C H 0.130646 1.024189 0.470368 0.047 Uiso 1 1 calc R U . . .
C10 C 0.2729(2) 0.78437(19) 0.50405(8) 0.0348(5) Uani 1 1 d . . . . .
H10A H 0.294417 0.815957 0.534371 0.052 Uiso 1 1 calc R U . . .
H10B H 0.338165 0.738380 0.491730 0.052 Uiso 1 1 calc R U . . .
H10C H 0.203837 0.734381 0.507241 0.052 Uiso 1 1 calc R U . . .
C11 C 0.3519(2) 0.9625(2) 0.46306(8) 0.0346(5) Uani 1 1 d . . . . .
H11A H 0.377242 0.996030 0.492580 0.052 Uiso 1 1 calc R U . . .
H11B H 0.331385 1.025438 0.441619 0.052 Uiso 1 1 calc R U . . .
H11C H 0.415628 0.915826 0.449894 0.052 Uiso 1 1 calc R U . . .
C12 C 0.53639(18) 0.63528(17) 0.39132(7) 0.0241(4) Uani 1 1 d . . . . .
H12 H 0.568887 0.662062 0.419624 0.029 Uiso 1 1 calc R U . . .
C13 C 0.60287(17) 0.55808(17) 0.36081(7) 0.0238(4) Uani 1 1 d . . . . .
C14 C 0.79167(18) 0.45501(18) 0.35807(7) 0.0261(5) Uani 1 1 d . . . . .
C15 C 0.8890(2) 0.4476(2) 0.39319(8) 0.0354(5) Uani 1 1 d . . . . .
H15A H 0.951717 0.397776 0.381174 0.053 Uiso 1 1 calc R U . . .
H15B H 0.858658 0.414232 0.421992 0.053 Uiso 1 1 calc R U . . .
H15C H 0.919835 0.525960 0.399214 0.053 Uiso 1 1 calc R U . . .
C16 C 0.8340(2) 0.5154(2) 0.31445(8) 0.0357(5) Uani 1 1 d . . . . .
H16A H 0.900131 0.472000 0.301440 0.054 Uiso 1 1 calc R U . . .
H16B H 0.858965 0.595083 0.321948 0.054 Uiso 1 1 calc R U . . .
H16C H 0.770298 0.518278 0.291812 0.054 Uiso 1 1 calc R U . . .
C17 C 0.7416(2) 0.33509(19) 0.34780(8) 0.0338(5) Uani 1 1 d . . . . .
H17A H 0.803581 0.284385 0.335772 0.051 Uiso 1 1 calc R U . . .
H17B H 0.679193 0.342133 0.324738 0.051 Uiso 1 1 calc R U . . .
H17C H 0.709688 0.301320 0.376261 0.051 Uiso 1 1 calc R U . . .

loop_
_atom_site_aniso_label
_atom_site_aniso_U_11
_atom_site_aniso_U_22
_atom_site_aniso_U_33
_atom_site_aniso_U_23
_atom_site_aniso_U_13
_atom_site_aniso_U_12
O1 0.0333(8) 0.0305(8) 0.0309(8) -0.0054(7) -0.0032(7) 0.0077(7)
O2 0.0264(7) 0.0222(7) 0.0294(8) -0.0011(6) -0.0008(6) 0.0072(6)
N1 0.0258(9) 0.0203(8) 0.0288(9) -0.0024(7) 0.0005(7) 0.0032(7)
N2 0.0247(9) 0.0183(8) 0.0293(9) -0.0005(7) 0.0004(7) 0.0038(7)
N3 0.0269(9) 0.0209(9) 0.0314(10) -0.0034(7) 0.0019(7) 0.0053(7)
N4 0.0264(9) 0.0150(8) 0.0308(9) -0.0012(7) 0.0023(7) 0.0015(7)
C1 0.0235(10) 0.0153(9) 0.0277(10) 0.0008(8) 0.0003(8) 0.0006(8)
C2 0.0266(11) 0.0262(11) 0.0337(12) -0.0009(9) 0.0015(9) 0.0066(9)
C3 0.0264(11) 0.0290(12) 0.0373(12) -0.0032(10) -0.0030(9) 0.0062(9)
C4 0.0296(11) 0.0190(10) 0.0272(10) -0.0027(8) -0.0007(9) -0.0002(9)
C5 0.0363(12) 0.0198(10) 0.0345(11) -0.0019(9) 0.0001(10) -0.0023(9)
C6 0.0369(12) 0.0221(11) 0.0292(11) -0.0002(9) 0.0022(9) 0.0010(9)
C7 0.0364(13) 0.0321(13) 0.0352(12) -0.0038(10) -0.0042(10) 0.0037(10)
C8 0.0309(11) 0.0200(10) 0.0273(10) -0.0039(8) 0.0018(9) 0.0019(9)
C9 0.0369(13) 0.0236(11) 0.0344(12) -0.0043(9) 0.0052(10) 0.0032(10)
C10 0.0466(14) 0.0267(12) 0.0311(12) -0.0003(9) 0.0002(10) 0.0088(11)
C11 0.0359(12) 0.0294(12) 0.0386(13) -0.0106(10) 0.0046(10) -0.0062(10)
C12 0.0281(11) 0.0172(10) 0.0270(11) -0.0006(8) -0.0010(8) 0.0013(8)
C13 0.0251(10) 0.0162(10) 0.0302(11) 0.0038(8) -0.0005(9) 0.0020(8)
C14 0.0273(10) 0.0194(10) 0.0315(11) -0.0004(8) 0.0025(9) 0.0050(9)
C15 0.0332(12) 0.0320(13) 0.0411(13) -0.0051(10) -0.0057(10) 0.0101(10)
C16 0.0362(13) 0.0298(12) 0.0410(13) 0.0058(10) 0.0096(10) 0.0059(10)
C17 0.0358(12) 0.0204(10) 0.0451(13) -0.0011(10) -0.0008(11) 0.0038(10)

loop_
_atom_type_symbol
_atom_type_description
_atom_type_scat_dispersion_real
_atom_type_scat_dispersion_imag
_atom_type_scat_source
C C 0.0033 0.0016 'International Tables Vol C Tables 4.2.6.8 and 6.1.1.4'
H H 0.0000 0.0000 'International Tables Vol C Tables 4.2.6.8 and 6.1.1.4'
N N 0.0061 0.0033 'International Tables Vol C Tables 4.2.6.8 and 6.1.1.4'
O O 0.0106 0.0060 'International Tables Vol C Tables 4.2.6.8 and 6.1.1.4'

loop_
_geom_angle_atom_site_label_1
_geom_angle_atom_site_label_2
_geom_angle_atom_site_label_3
_geom_angle
_geom_angle_site_symmetry_1
_geom_angle_site_symmetry_3
_geom_angle_publ_flag
C13 O2 C14 121.12(15) . . ?
C1 N1 C3 107.35(17) . . ?
C1 N1 C4 130.57(16) . . ?
C3 N1 C4 122.07(17) . . ?
C1 N2 C2 108.66(17) . . ?
C1 N2 C8 126.51(17) . . ?
C2 N2 C8 124.75(17) . . ?
C1 N3 N4 114.86(17) . . ?
C12 N4 N3 114.94(17) . . ?
N3 C1 N2 117.75(17) . . ?
N3 C1 N1 135.46(18) . . ?
N2 C1 N1 106.78(16) . . ?
C3 C2 N2 107.92(19) . . ?
C3 C2 H2 126.0 . . ?
N2 C2 H2 126.0 . . ?
C2 C3 N1 109.26(19) . . ?
C2 C3 H3 125.4 . . ?
N1 C3 H3 125.4 . . ?
N1 C4 C6 110.58(16) . . ?
N1 C4 C5 108.89(17) . . ?
C6 C4 C5 113.06(18) . . ?
N1 C4 C7 108.42(16) . . ?
C6 C4 C7 107.61(17) . . ?
C5 C4 C7 108.16(17) . . ?
C4 C5 H5A 109.5 . . ?
C4 C5 H5B 109.5 . . ?
H5A C5 H5B 109.5 . . ?
C4 C5 H5C 109.5 . . ?
H5A C5 H5C 109.5 . . ?
H5B C5 H5C 109.5 . . ?
C4 C6 H6A 109.5 . . ?
C4 C6 H6B 109.5 . . ?
H6A C6 H6B 109.5 . . ?
C4 C6 H6C 109.5 . . ?
H6A C6 H6C 109.5 . . ?
H6B C6 H6C 109.5 . . ?
C4 C7 H7A 109.5 . . ?
C4 C7 H7B 109.5 . . ?
H7A C7 H7B 109.5 . . ?
C4 C7 H7C 109.5 . . ?
H7A C7 H7C 109.5 . . ?
H7B C7 H7C 109.5 . . ?
N2 C8 C9 108.38(17) . . ?
N2 C8 C11 109.31(17) . . ?
C9 C8 C11 108.54(17) . . ?
N2 C8 C10 109.57(16) . . ?
C9 C8 C10 109.28(18) . . ?
C11 C8 C10 111.68(19) . . ?
C8 C9 H9A 109.5 . . ?
C8 C9 H9B 109.5 . . ?
H9A C9 H9B 109.5 . . ?
C8 C9 H9C 109.5 . . ?
H9A C9 H9C 109.5 . . ?
H9B C9 H9C 109.5 . . ?
C8 C10 H10A 109.5 . . ?
C8 C10 H10B 109.5 . . ?
H10A C10 H10B 109.5 . . ?
C8 C10 H10C 109.5 . . ?
H10A C10 H10C 109.5 . . ?
H10B C10 H10C 109.5 . . ?
C8 C11 H11A 109.5 . . ?
C8 C11 H11B 109.5 . . ?
H11A C11 H11B 109.5 . . ?
C8 C11 H11C 109.5 . . ?
H11A C11 H11C 109.5 . . ?
H11B C11 H11C 109.5 . . ?
N4 C12 C13 118.38(19) . . ?
N4 C12 H12 120.8 . . ?
C13 C12 H12 120.8 . . ?
O1 C13 O2 124.52(19) . . ?
O1 C13 C12 126.27(19) . . ?
O2 C13 C12 109.21(17) . . ?
O2 C14 C15 102.56(16) . . ?
O2 C14 C17 110.71(17) . . ?
C15 C14 C17 111.04(18) . . ?
O2 C14 C16 109.94(16) . . ?
C15 C14 C16 110.49(19) . . ?
C17 C14 C16 111.74(19) . . ?
C14 C15 H15A 109.5 . . ?
C14 C15 H15B 109.5 . . ?
H15A C15 H15B 109.5 . . ?
C14 C15 H15C 109.5 . . ?
H15A C15 H15C 109.5 . . ?
H15B C15 H15C 109.5 . . ?
C14 C16 H16A 109.5 . . ?
C14 C16 H16B 109.5 . . ?
H16A C16 H16B 109.5 . . ?
C14 C16 H16C 109.5 . . ?
H16A C16 H16C 109.5 . . ?
H16B C16 H16C 109.5 . . ?
C14 C17 H17A 109.5 . . ?
C14 C17 H17B 109.5 . . ?
H17A C17 H17B 109.5 . . ?
C14 C17 H17C 109.5 . . ?
H17A C17 H17C 109.5 . . ?
H17B C17 H17C 109.5 . . ?

loop_
_geom_bond_atom_site_label_1
_geom_bond_atom_site_label_2
_geom_bond_distance
_geom_bond_site_symmetry_2
_geom_bond_publ_flag
O1 C13 1.216(2) . ?
O2 C13 1.355(2) . ?
O2 C14 1.471(2) . ?
N1 C1 1.381(2) . ?
N1 C3 1.390(3) . ?
N1 C4 1.513(3) . ?
N2 C1 1.377(2) . ?
N2 C2 1.382(3) . ?
N2 C8 1.498(3) . ?
N3 C1 1.342(2) . ?
N3 N4 1.342(2) . ?
N4 C12 1.292(3) . ?
C2 C3 1.330(3) . ?
C2 H2 0.9500 . ?
C3 H3 0.9500 . ?
C4 C6 1.524(3) . ?
C4 C5 1.528(3) . ?
C4 C7 1.530(3) . ?
C5 H5A 0.9800 . ?
C5 H5B 0.9800 . ?
C5 H5C 0.9800 . ?
C6 H6A 0.9800 . ?
C6 H6B 0.9800 . ?
C6 H6C 0.9800 . ?
C7 H7A 0.9800 . ?
C7 H7B 0.9800 . ?
C7 H7C 0.9800 . ?
C8 C9 1.522(3) . ?
C8 C11 1.525(3) . ?
C8 C10 1.528(3) . ?
C9 H9A 0.9800 . ?
C9 H9B 0.9800 . ?
C9 H9C 0.9800 . ?
C10 H10A 0.9800 . ?
C10 H10B 0.9800 . ?
C10 H10C 0.9800 . ?
C11 H11A 0.9800 . ?
C11 H11B 0.9800 . ?
C11 H11C 0.9800 . ?
C12 C13 1.462(3) . ?
C12 H12 0.9500 . ?
C14 C15 1.509(3) . ?
C14 C17 1.517(3) . ?
C14 C16 1.518(3) . ?
C15 H15A 0.9800 . ?
C15 H15B 0.9800 . ?
C15 H15C 0.9800 . ?
C16 H16A 0.9800 . ?
C16 H16B 0.9800 . ?
C16 H16C 0.9800 . ?
C17 H17A 0.9800 . ?
C17 H17B 0.9800 . ?
C17 H17C 0.9800 . ?

loop_
_geom_torsion_atom_site_label_1
_geom_torsion_atom_site_label_2
_geom_torsion_atom_site_label_3
_geom_torsion_atom_site_label_4
_geom_torsion
_geom_torsion_site_symmetry_1
_geom_torsion_site_symmetry_2
_geom_torsion_site_symmetry_3
_geom_torsion_site_symmetry_4
_geom_torsion_publ_flag
C1 N3 N4 C12 179.18(17) . . . . ?
N4 N3 C1 N2 175.87(17) . . . . ?
N4 N3 C1 N1 -3.2(3) . . . . ?
C2 N2 C1 N3 -177.80(17) . . . . ?
C8 N2 C1 N3 5.3(3) . . . . ?
C2 N2 C1 N1 1.5(2) . . . . ?
C8 N2 C1 N1 -175.33(17) . . . . ?
C3 N1 C1 N3 177.7(2) . . . . ?
C4 N1 C1 N3 -2.5(4) . . . . ?
C3 N1 C1 N2 -1.4(2) . . . . ?
C4 N1 C1 N2 178.35(18) . . . . ?
C1 N2 C2 C3 -1.0(2) . . . . ?
C8 N2 C2 C3 175.90(19) . . . . ?
N2 C2 C3 N1 0.1(3) . . . . ?
C1 N1 C3 C2 0.8(2) . . . . ?
C4 N1 C3 C2 -178.98(18) . . . . ?
C1 N1 C4 C6 -56.8(3) . . . . ?
C3 N1 C4 C6 122.9(2) . . . . ?
C1 N1 C4 C5 67.9(3) . . . . ?
C3 N1 C4 C5 -112.3(2) . . . . ?
C1 N1 C4 C7 -174.59(19) . . . . ?
C3 N1 C4 C7 5.2(3) . . . . ?
C1 N2 C8 C9 176.46(18) . . . . ?
C2 N2 C8 C9 0.1(3) . . . . ?
C1 N2 C8 C11 58.3(2) . . . . ?
C2 N2 C8 C11 -118.1(2) . . . . ?
C1 N2 C8 C10 -64.4(3) . . . . ?
C2 N2 C8 C10 119.2(2) . . . . ?
N3 N4 C12 C13 179.99(17) . . . . ?
C14 O2 C13 O1 2.1(3) . . . . ?
C14 O2 C13 C12 -177.41(16) . . . . ?
N4 C12 C13 O1 5.6(3) . . . . ?
N4 C12 C13 O2 -174.94(17) . . . . ?
C13 O2 C14 C15 178.77(17) . . . . ?
C13 O2 C14 C17 -62.7(2) . . . . ?
C13 O2 C14 C16 61.2(2) . . . . ?
